data_1547549
loop_
_publ_author_name
'Laur, Eva'
'Louyriac, Elisa'
'Dorcet, Vincent'
'Welle, Alexandre'
'Vantomme, Aur\'elien'
'Miserque, Olivier'
'Brusson, Jean-Michel'
'Maron, Laurent'
'Carpentier, Jean-Fran\,cois'
'Kirillov, Evgueni'

_publ_section_title
;
 Substitution Effects in Highly Syndioselective Styrene Polymerization
 Catalysts Based on Single-Component Allyl ansa-Lanthanidocenes: An
 Experimental and Theoretical Study
;
_journal_issue 17
_journal_name_full Macromolecules
_journal_page_first 6539
_journal_paper_doi 10.1021/acs.macromol.7b00853
_journal_volume 50
_journal_year 2017
_chemical_compound_source 'synthesis as described'
_chemical_formula_moiety 'C38 H55 Si2 Y'
_chemical_formula_sum 'C38 H55 Si2 Y'
_chemical_formula_weight 656.91
_chemical_name_systematic
;
 ?
;
_space_group_IT_number 57
_symmetry_cell_setting orthorhombic
_symmetry_Int_Tables_number 57
_symmetry_space_group_name_Hall '-P 2c 2b'
_symmetry_space_group_name_H-M 'P b c m'
_atom_sites_solution_hydrogens geom
_atom_sites_solution_primary direct
_atom_sites_solution_secondary difmap
_audit_conform_dict_location ftp://ftp.iucr.org/pub/cif_core.dic
_audit_conform_dict_name cif_core.dic
_audit_conform_dict_version 2.3
_audit_creation_date 2015-06-23T12:20:55-00:00
_audit_creation_method 'WinGX routine CIF_UPDATE'
_cell_angle_alpha 90
_cell_angle_beta 90
_cell_angle_gamma 90
_cell_formula_units_Z 4
_cell_length_a 9.5747(3)
_cell_length_b 17.4837(5)
_cell_length_c 21.9170(8)
_cell_measurement_reflns_used 7658
_cell_measurement_temperature 150(2)
_cell_measurement_theta_max 26.87
_cell_measurement_theta_min 2.43
_cell_measurement_wavelength 0.71073
_cell_volume 3668.9(2)
_computing_cell_refinement 'Bruker APEX2 (Bruker, 2006)'
_computing_data_collection 'Bruker APEX2 (Bruker, 2006)'
_computing_data_reduction 'Bruker APEX2 (Bruker, 2006)'
_computing_molecular_graphics 'Ortep-3 for Windows (Farrugia, 1997)'
_computing_publication_material
;
          WinGX publication routines (Farrugia, 2012),
          CRYSCALc (T. Roisnel, local program, 2014)
;
_computing_structure_refinement 'SHELXL-97 (Sheldrick, 1997)'
_computing_structure_solution 'SIR97 (Altomare et al., 1999)'
_diffrn_ambient_temperature 150(2)
_diffrn_detector 'CCD plate'
_diffrn_measured_fraction_theta_full 0.993
_diffrn_measured_fraction_theta_max 0.993
_diffrn_measurement_device_type 'APEXII, Bruker-AXS'
_diffrn_measurement_method 'CCD rotation images, thin slices'
_diffrn_radiation_monochromator graphite
_diffrn_radiation_probe x-ray
_diffrn_radiation_type MoK\a
_diffrn_radiation_wavelength 0.71073
_diffrn_reflns_av_R_equivalents 0.0386
_diffrn_reflns_av_unetI/netI 0.05
_diffrn_reflns_limit_h_max 12
_diffrn_reflns_limit_h_min -12
_diffrn_reflns_limit_k_max 22
_diffrn_reflns_limit_k_min -14
_diffrn_reflns_limit_l_max 28
_diffrn_reflns_limit_l_min -27
_diffrn_reflns_number 16688
_diffrn_reflns_theta_full 27.55
_diffrn_reflns_theta_max 27.55
_diffrn_reflns_theta_min 3.06
_exptl_absorpt_coefficient_mu 1.678
_exptl_absorpt_correction_T_max 0.585
_exptl_absorpt_correction_T_min 0.449
_exptl_absorpt_correction_type multi-scan
_exptl_absorpt_process_details
;
  [Sheldrick, G.M. (2002). SADABS Bruker AXS Inc., Madison, Wisconsin, USA]
;
_exptl_crystal_colour orange
_exptl_crystal_density_diffrn 1.189
_exptl_crystal_density_method 'not measured'
_exptl_crystal_description prism
_exptl_crystal_F_000 1400
_exptl_crystal_size_max 0.58
_exptl_crystal_size_mid 0.43
_exptl_crystal_size_min 0.32
_refine_diff_density_max 0.684
_refine_diff_density_min -0.42
_refine_diff_density_rms 0.068
_refine_ls_extinction_method none
_refine_ls_goodness_of_fit_ref 1.02
_refine_ls_hydrogen_treatment constr
_refine_ls_matrix_type full
_refine_ls_number_parameters 200
_refine_ls_number_reflns 4318
_refine_ls_number_restraints 0
_refine_ls_restrained_S_all 1.02
_refine_ls_R_factor_all 0.0617
_refine_ls_R_factor_gt 0.0401
_refine_ls_shift/su_max 0.016
_refine_ls_shift/su_mean 0.001
_refine_ls_structure_factor_coef Fsqd
_refine_ls_weighting_details 'calc w=1/[\s^2^(Fo^2^)+(0.0485P)^2^+2.3526P] where P=(Fo^2^+2Fc^2^)/3'
_refine_ls_weighting_scheme calc
_refine_ls_wR_factor_gt 0.0933
_refine_ls_wR_factor_ref 0.102
_reflns_number_gt 3354
_reflns_number_total 4318
_reflns_threshold_expression >2sigma(I)
_cod_data_source_file ma7b00853_si_002.cif
_cod_data_source_block 5-Y
_cod_database_code 1547549

loop_
_symmetry_equiv_pos_as_xyz
'x, y, z'
'-x, -y, z+1/2'
'x, -y+1/2, -z'
'-x, y+1/2, -z+1/2'
'-x, -y, -z'
'x, y, -z-1/2'
'-x, y-1/2, z'
'x, -y-1/2, z-1/2'

loop_
_atom_site_label
_atom_site_type_symbol
_atom_site_fract_x
_atom_site_fract_y
_atom_site_fract_z
_atom_site_U_iso_or_equiv
_atom_site_adp_type
_atom_site_occupancy
_atom_site_symmetry_multiplicity
_atom_site_calc_flag
_atom_site_refinement_flags
_atom_site_disorder_assembly
_atom_site_disorder_group
Y1 Y 0.47158(3) 0.108642(17) 0.25 0.01907(10) Uani 1 2 d S . .
C1 C 0.2379(3) -0.09147(14) 0.06725(11) 0.0267(5) Uani 1 1 d . . .
C2A C 0.0887(9) -0.0856(4) 0.0916(4) 0.0528(9) Uani 0.5 1 d P A 1
H2A1 H 0.0233 -0.1044 0.0606 0.079 Uiso 0.5 1 calc PR A 1
H2A2 H 0.0673 -0.0321 0.101 0.079 Uiso 0.5 1 calc PR A 1
H2A3 H 0.0797 -0.1166 0.1286 0.079 Uiso 0.5 1 calc PR A 1
C3A C 0.1979(8) -0.0223(5) 0.0245(3) 0.0528(9) Uani 0.5 1 d P A 1
H3A1 H 0.1318 -0.0396 -0.0067 0.079 Uiso 0.5 1 calc PR A 1
H3A2 H 0.2823 -0.0024 0.0048 0.079 Uiso 0.5 1 calc PR A 1
H3A3 H 0.1547 0.0183 0.049 0.079 Uiso 0.5 1 calc PR A 1
C4A C 0.3060(8) -0.1515(4) 0.0266(3) 0.0528(9) Uani 0.5 1 d P A 1
H4A1 H 0.3457 -0.1922 0.0521 0.079 Uiso 0.5 1 calc PR A 1
H4A2 H 0.3804 -0.1277 0.0025 0.079 Uiso 0.5 1 calc PR A 1
H4A3 H 0.2357 -0.1733 -0.0008 0.079 Uiso 0.5 1 calc PR A 1
C2B C 0.1060(9) -0.1216(4) 0.0958(4) 0.0528(9) Uani 0.5 1 d P A 2
H2B1 H 0.1284 -0.1652 0.1221 0.079 Uiso 0.5 1 calc PR A 2
H2B2 H 0.0414 -0.138 0.0637 0.079 Uiso 0.5 1 calc PR A 2
H2B3 H 0.0622 -0.0812 0.1202 0.079 Uiso 0.5 1 calc PR A 2
C3B C 0.2431(8) -0.0490(5) 0.0075(3) 0.0528(9) Uani 0.5 1 d P A 2
H3B1 H 0.156 -0.0576 -0.0149 0.079 Uiso 0.5 1 calc PR A 2
H3B2 H 0.3221 -0.0676 -0.0167 0.079 Uiso 0.5 1 calc PR A 2
H3B3 H 0.2546 0.0058 0.0154 0.079 Uiso 0.5 1 calc PR A 2
C4B C 0.2689(7) -0.1765(4) 0.0540(3) 0.0528(9) Uani 0.5 1 d P A 2
H4B1 H 0.2416 -0.2075 0.0893 0.079 Uiso 0.5 1 calc PR A 2
H4B2 H 0.3689 -0.183 0.0462 0.079 Uiso 0.5 1 calc PR A 2
H4B3 H 0.2157 -0.1929 0.0181 0.079 Uiso 0.5 1 calc PR A 2
C5 C 0.3450(2) -0.06312(13) 0.11403(11) 0.0213(5) Uani 1 1 d . A .
C6 C 0.3222(2) -0.06588(12) 0.17565(10) 0.0203(5) Uani 1 1 d . . .
H6 H 0.2349 -0.0837 0.1906 0.024 Uiso 1 1 calc R A .
C7 C 0.4264(2) -0.04270(12) 0.21722(10) 0.0176(5) Uani 1 1 d . . .
C8 C 0.5623(2) -0.01729(13) 0.19755(11) 0.0194(5) Uani 1 1 d . . .
C9 C 0.5805(3) -0.01184(15) 0.13318(11) 0.0261(5) Uani 1 1 d . A .
H9 H 0.6652 0.008 0.1171 0.031 Uiso 1 1 calc R . .
C10 C 0.4766(3) -0.03499(14) 0.09420(11) 0.0260(5) Uani 1 1 d . . .
H10 H 0.4937 -0.032 0.0516 0.031 Uiso 1 1 calc R A .
C11 C 0.6479(3) -0.00065(18) 0.25 0.0212(7) Uani 1 2 d S . .
C12 C 0.7851(3) 0.0464(2) 0.25 0.0257(8) Uani 1 2 d S . .
C13 C 0.8765(3) 0.02955(17) 0.30582(13) 0.0371(7) Uani 1 1 d . A .
H13A H 0.9673 0.0547 0.301 0.056 Uiso 1 1 calc R . .
H13B H 0.8902 -0.0258 0.3096 0.056 Uiso 1 1 calc R . .
H13C H 0.8304 0.049 0.3426 0.056 Uiso 1 1 calc R . .
C14 C 0.7338(4) 0.1292(2) 0.25 0.0270(8) Uani 1 2 d S . .
C15 C 0.6848(3) 0.16981(15) 0.19799(14) 0.0326(6) Uani 1 1 d . . .
H15 H 0.7006 0.1559 0.1567 0.039 Uiso 1 1 calc R A .
C16 C 0.6085(3) 0.23441(15) 0.21809(14) 0.0399(7) Uani 1 1 d . . .
H16 H 0.5649 0.2714 0.1927 0.048 Uiso 1 1 calc R . .
Si1 Si 0.23317(8) 0.19915(4) 0.11986(4) 0.0349(2) Uani 1 1 d . A .
C21 C 0.2441(4) 0.30394(17) 0.13406(17) 0.0535(9) Uani 1 1 d . . .
H21A H 0.1671 0.3197 0.1607 0.08 Uiso 1 1 calc R . .
H21B H 0.2376 0.3314 0.0952 0.08 Uiso 1 1 calc R . .
H21C H 0.3333 0.3159 0.1538 0.08 Uiso 1 1 calc R . .
C22 C 0.0611(4) 0.1779(2) 0.08289(17) 0.0573(10) Uani 1 1 d . . .
H22A H 0.0519 0.1226 0.0769 0.086 Uiso 1 1 calc R . .
H22B H 0.0563 0.2039 0.0433 0.086 Uiso 1 1 calc R . .
H22C H -0.0147 0.1962 0.1091 0.086 Uiso 1 1 calc R . .
C23 C 0.3751(4) 0.17007(19) 0.06640(15) 0.0508(8) Uani 1 1 d . . .
H23A H 0.4645 0.1906 0.0808 0.076 Uiso 1 1 calc R . .
H23B H 0.3551 0.1902 0.0256 0.076 Uiso 1 1 calc R . .
H23C H 0.3804 0.1141 0.0647 0.076 Uiso 1 1 calc R . .
C24 C 0.2482(2) 0.14695(14) 0.19274(12) 0.0268(6) Uani 1 1 d . . .
H24 H 0.2645 0.0934 0.1912 0.032 Uiso 1 1 calc R A .
C25 C 0.2371(3) 0.1812(2) 0.25 0.0266(8) Uani 1 2 d S . .
H25 H 0.2198 0.2347 0.25 0.032 Uiso 1 2 calc SR . .

loop_
_atom_site_aniso_label
_atom_site_aniso_U_11
_atom_site_aniso_U_22
_atom_site_aniso_U_33
_atom_site_aniso_U_23
_atom_site_aniso_U_13
_atom_site_aniso_U_12
Y1 0.01399(15) 0.01772(16) 0.02550(17) 0 0 -0.00141(13)
C1 0.0250(13) 0.0322(13) 0.0228(12) -0.0070(10) -0.0002(10) -0.0021(10)
C2A 0.0475(18) 0.069(3) 0.0421(17) -0.0175(16) -0.0113(13) -0.0137(17)
C3A 0.0475(18) 0.069(3) 0.0421(17) -0.0175(16) -0.0113(13) -0.0137(17)
C4A 0.0475(18) 0.069(3) 0.0421(17) -0.0175(16) -0.0113(13) -0.0137(17)
C2B 0.0475(18) 0.069(3) 0.0421(17) -0.0175(16) -0.0113(13) -0.0137(17)
C3B 0.0475(18) 0.069(3) 0.0421(17) -0.0175(16) -0.0113(13) -0.0137(17)
C4B 0.0475(18) 0.069(3) 0.0421(17) -0.0175(16) -0.0113(13) -0.0137(17)
C5 0.0196(11) 0.0230(12) 0.0213(12) -0.0033(9) 0.0004(10) -0.0006(9)
C6 0.0205(11) 0.0172(11) 0.0232(12) -0.0012(9) 0.0017(10) -0.0033(9)
C7 0.0176(11) 0.0153(10) 0.0199(11) 0.0001(9) 0.0019(9) -0.0005(8)
C8 0.0157(11) 0.0192(11) 0.0233(12) -0.0014(9) 0.0021(9) 0.0016(9)
C9 0.0186(11) 0.0338(13) 0.0259(13) 0.0016(11) 0.0049(10) -0.0010(10)
C10 0.0240(12) 0.0354(14) 0.0185(12) 0.0000(10) 0.0029(10) 0.0011(11)
C11 0.0152(16) 0.0219(16) 0.0264(18) 0 0 0.0011(13)
C12 0.0103(15) 0.0341(19) 0.033(2) 0 0 -0.0022(14)
C13 0.0173(12) 0.0487(17) 0.0454(17) 0.0034(14) -0.0082(12) -0.0023(12)
C14 0.0160(16) 0.0291(18) 0.036(2) 0 0 -0.0074(14)
C15 0.0211(13) 0.0345(14) 0.0423(16) 0.0097(12) 0.0047(12) -0.0106(11)
C16 0.0262(14) 0.0257(13) 0.068(2) 0.0116(13) -0.0032(14) -0.0090(11)
Si1 0.0364(4) 0.0286(4) 0.0396(5) 0.0091(3) -0.0113(4) 0.0000(3)
C21 0.058(2) 0.0312(16) 0.071(2) 0.0123(15) -0.0203(18) 0.0017(14)
C22 0.057(2) 0.053(2) 0.062(2) 0.0158(18) -0.0311(18) -0.0081(17)
C23 0.062(2) 0.0496(19) 0.0413(19) 0.0155(15) 0.0018(16) 0.0014(16)
C24 0.0217(12) 0.0206(12) 0.0381(15) 0.0041(11) -0.0056(11) 0.0026(10)
C25 0.0155(16) 0.0233(17) 0.041(2) 0 0 0.0033(14)

loop_
_atom_type_symbol
_atom_type_description
_atom_type_scat_dispersion_real
_atom_type_scat_dispersion_imag
_atom_type_scat_source
C C 0.0033 0.0016 'International Tables Vol C Tables 4.2.6.8 and 6.1.1.4'
H H 0 0 'International Tables Vol C Tables 4.2.6.8 and 6.1.1.4'
Si Si 0.0817 0.0704 'International Tables Vol C Tables 4.2.6.8 and 6.1.1.4'
Y Y -2.7962 3.5667 'International Tables Vol C Tables 4.2.6.8 and 6.1.1.4'

loop_
_geom_angle_atom_site_label_1
_geom_angle_atom_site_label_2
_geom_angle_atom_site_label_3
_geom_angle
_geom_angle_site_symmetry_1
_geom_angle_site_symmetry_3
C14 Y1 C11 56.71(11) . .
C14 Y1 C24 141.93(8) . 6_556
C11 Y1 C24 138.31(8) . 6_556
C14 Y1 C24 141.93(8) . .
C11 Y1 C24 138.31(8) . .
C24 Y1 C24 58.48(12) 6_556 .
C14 Y1 C15 32.33(7) . .
C11 Y1 C15 77.65(9) . .
C24 Y1 C15 140.29(9) 6_556 .
C24 Y1 C15 109.64(8) . .
C14 Y1 C15 32.33(7) . 6_556
C11 Y1 C15 77.65(9) . 6_556
C24 Y1 C15 109.64(8) 6_556 6_556
C24 Y1 C15 140.29(9) . 6_556
C15 Y1 C15 52.64(13) . 6_556
C14 Y1 C25 142.37(11) . .
C11 Y1 C25 160.92(11) . .
C24 Y1 C25 31.43(6) 6_556 .
C24 Y1 C25 31.43(6) . .
C15 Y1 C25 119.12(9) . .
C15 Y1 C25 119.12(9) 6_556 .
C14 Y1 C8 78.00(9) . .
C11 Y1 C8 32.26(6) . .
C24 Y1 C8 134.95(7) 6_556 .
C24 Y1 C8 106.24(8) . .
C15 Y1 C8 83.82(8) . .
C15 Y1 C8 106.25(8) 6_556 .
C25 Y1 C8 134.35(8) . .
C14 Y1 C8 78.00(9) . 6_556
C11 Y1 C8 32.26(6) . 6_556
C24 Y1 C8 106.24(8) 6_556 6_556
C24 Y1 C8 134.95(7) . 6_556
C15 Y1 C8 106.25(8) . 6_556
C15 Y1 C8 83.82(8) 6_556 6_556
C25 Y1 C8 134.35(8) . 6_556
C8 Y1 C8 51.81(10) . 6_556
C14 Y1 C16 52.66(10) . .
C11 Y1 C16 107.10(9) . .
C24 Y1 C16 108.90(8) 6_556 .
C24 Y1 C16 93.81(8) . .
C15 Y1 C16 31.38(9) . .
C15 Y1 C16 51.68(9) 6_556 .
C25 Y1 C16 91.28(10) . .
C8 Y1 C16 114.53(8) . .
C8 Y1 C16 130.20(8) 6_556 .
C14 Y1 C16 52.66(10) . 6_556
C11 Y1 C16 107.10(9) . 6_556
C24 Y1 C16 93.81(8) 6_556 6_556
C24 Y1 C16 108.90(8) . 6_556
C15 Y1 C16 51.68(9) . 6_556
C15 Y1 C16 31.39(9) 6_556 6_556
C25 Y1 C16 91.28(10) . 6_556
C8 Y1 C16 130.20(8) . 6_556
C8 Y1 C16 114.53(8) 6_556 6_556
C16 Y1 C16 30.56(13) . 6_556
C14 Y1 C7 106.84(9) . .
C11 Y1 C7 52.33(8) . .
C24 Y1 C7 104.18(7) 6_556 .
C24 Y1 C7 89.55(7) . .
C15 Y1 C7 113.93(8) . .
C15 Y1 C7 129.43(8) 6_556 .
C25 Y1 C7 109.46(9) . .
C8 Y1 C7 30.77(6) . .
C8 Y1 C7 50.72(7) 6_556 .
C16 Y1 C7 143.01(8) . .
C16 Y1 C7 159.25(8) 6_556 .
C2B C1 C3B 124.2(5) . .
C2B C1 C4A 111.2(4) . .
C3B C1 C4A 79.5(4) . .
C3B C1 C2A 107.5(4) . .
C4A C1 C2A 130.6(4) . .
C2B C1 C5 113.4(3) . .
C3B C1 C5 113.6(3) . .
C4A C1 C5 109.1(3) . .
C2A C1 C5 111.8(3) . .
C2B C1 C4B 84.4(4) . .
C3B C1 C4B 107.8(4) . .
C5 C1 C4B 108.0(3) . .
C4A C1 C3A 106.6(4) . .
C2A C1 C3A 85.9(4) . .
C5 C1 C3A 108.2(3) . .
C1 C2A H2A1 109.5 . .
C1 C2A H2A2 109.5 . .
C1 C2A H2A3 109.5 . .
C1 C3A H3A1 109.5 . .
C1 C3A H3A2 109.5 . .
C1 C3A H3A3 109.5 . .
C1 C4A H4A1 109.5 . .
C1 C4A H4A2 109.5 . .
C1 C4A H4A3 109.5 . .
C1 C2B H2B1 109.5 . .
C1 C2B H2B2 109.5 . .
H2B1 C2B H2B2 109.5 . .
C1 C2B H2B3 109.5 . .
H2B1 C2B H2B3 109.5 . .
H2B2 C2B H2B3 109.5 . .
C1 C3B H3B1 109.5 . .
C1 C3B H3B2 109.5 . .
H3B1 C3B H3B2 109.5 . .
C1 C3B H3B3 109.5 . .
H3B1 C3B H3B3 109.5 . .
H3B2 C3B H3B3 109.5 . .
C1 C4B H4B1 109.5 . .
C1 C4B H4B2 109.5 . .
H4B1 C4B H4B2 109.5 . .
C1 C4B H4B3 109.5 . .
H4B1 C4B H4B3 109.5 . .
H4B2 C4B H4B3 109.5 . .
C6 C5 C10 117.1(2) . .
C6 C5 C1 122.8(2) . .
C10 C5 C1 120.1(2) . .
C5 C6 C7 120.9(2) . .
C5 C6 H6 119.5 . .
C7 C6 H6 119.5 . .
C6 C7 C7 130.25(13) . 6_556
C6 C7 C8 122.3(2) . .
C7 C7 C8 107.41(13) 6_556 .
C6 C7 Y1 123.46(15) . .
C7 C7 Y1 75.00(4) 6_556 .
C8 C7 Y1 69.06(12) . .
C9 C8 C7 115.3(2) . .
C9 C8 C11 135.0(2) . .
C7 C8 C11 109.7(2) . .
C9 C8 Y1 114.65(16) . .
C7 C8 Y1 80.16(12) . .
C11 C8 Y1 70.76(15) . .
C10 C9 C8 120.6(2) . .
C10 C9 H9 119.7 . .
C8 C9 H9 119.7 . .
C9 C10 C5 123.7(2) . .
C9 C10 H10 118.2 . .
C5 C10 H10 118.2 . .
C8 C11 C8 105.8(3) . 6_556
C8 C11 C12 126.09(14) . .
C8 C11 C12 126.09(14) 6_556 .
C8 C11 Y1 76.98(15) . .
C8 C11 Y1 76.99(15) 6_556 .
C12 C11 Y1 99.4(2) . .
C14 C12 C13 111.4(2) . 6_556
C14 C12 C13 111.4(2) . .
C13 C12 C13 106.0(3) 6_556 .
C14 C12 C11 103.3(3) . .
C13 C12 C11 112.4(2) 6_556 .
C13 C12 C11 112.4(2) . .
C12 C13 H13A 109.5 . .
C12 C13 H13B 109.5 . .
H13A C13 H13B 109.5 . .
C12 C13 H13C 109.5 . .
H13A C13 H13C 109.5 . .
H13B C13 H13C 109.5 . .
C15 C14 C15 106.5(3) . 6_556
C15 C14 C12 125.33(18) . .
C15 C14 C12 125.33(18) 6_556 .
C15 C14 Y1 75.16(17) . .
C15 C14 Y1 75.16(17) 6_556 .
C12 C14 Y1 100.6(2) . .
C16 C15 C14 108.6(3) . .
C16 C15 Y1 77.54(15) . .
C14 C15 Y1 72.51(17) . .
C16 C15 H15 125.7 . .
C14 C15 H15 125.7 . .
Y1 C15 H15 116.3 . .
C16 C16 C15 108.14(17) 6_556 .
C16 C16 Y1 74.72(7) 6_556 .
C15 C16 Y1 71.08(14) . .
C16 C16 H16 125.9 6_556 .
C15 C16 H16 125.9 . .
Y1 C16 H16 120.1 . .
C24 Si1 C21 109.74(14) . .
C24 Si1 C23 110.63(13) . .
C21 Si1 C23 109.42(17) . .
C24 Si1 C22 110.19(14) . .
C21 Si1 C22 108.45(15) . .
C23 Si1 C22 108.37(17) . .
Si1 C21 H21A 109.5 . .
Si1 C21 H21B 109.5 . .
H21A C21 H21B 109.5 . .
Si1 C21 H21C 109.5 . .
H21A C21 H21C 109.5 . .
H21B C21 H21C 109.5 . .
Si1 C22 H22A 109.5 . .
Si1 C22 H22B 109.5 . .
H22A C22 H22B 109.5 . .
Si1 C22 H22C 109.5 . .
H22A C22 H22C 109.5 . .
H22B C22 H22C 109.5 . .
Si1 C23 H23A 109.5 . .
Si1 C23 H23B 109.5 . .
H23A C23 H23B 109.5 . .
Si1 C23 H23C 109.5 . .
H23A C23 H23C 109.5 . .
H23B C23 H23C 109.5 . .
C25 C24 Si1 124.1(2) . .
C25 C24 Y1 74.68(17) . .
Si1 C24 Y1 128.07(12) . .
C25 C24 H24 117.9 . .
Si1 C24 H24 117.9 . .
Y1 C24 H24 67.9 . .
C24 C25 C24 128.3(3) 6_556 .
C24 C25 Y1 73.89(16) 6_556 .
C24 C25 Y1 73.89(16) . .
C24 C25 H25 115.9 6_556 .
C24 C25 H25 115.9 . .
Y1 C25 H25 129.5 . .

loop_
_geom_bond_atom_site_label_1
_geom_bond_atom_site_label_2
_geom_bond_distance
_geom_bond_site_symmetry_2
Y1 C14 2.537(3) .
Y1 C11 2.550(3) .
Y1 C24 2.569(2) 6_556
Y1 C24 2.569(2) .
Y1 C15 2.571(2) .
Y1 C15 2.571(2) 6_556
Y1 C25 2.579(3) .
Y1 C8 2.631(2) .
Y1 C8 2.631(2) 6_556
Y1 C16 2.654(3) .
Y1 C16 2.654(3) 6_556
Y1 C7 2.776(2) .
C1 C2B 1.505(9) .
C1 C3B 1.505(8) .
C1 C4A 1.523(7) .
C1 C2A 1.529(9) .
C1 C5 1.533(3) .
C1 C4B 1.543(8) .
C1 C3A 1.577(8) .
C2A H2A1 0.98 .
C2A H2A2 0.98 .
C2A H2A3 0.98 .
C3A H3A1 0.98 .
C3A H3A2 0.98 .
C3A H3A3 0.98 .
C4A H4A1 0.98 .
C4A H4A2 0.98 .
C4A H4A3 0.98 .
C2B H2B1 0.98 .
C2B H2B2 0.98 .
C2B H2B3 0.98 .
C3B H3B1 0.98 .
C3B H3B2 0.98 .
C3B H3B3 0.98 .
C4B H4B1 0.98 .
C4B H4B2 0.98 .
C4B H4B3 0.98 .
C5 C6 1.369(3) .
C5 C10 1.421(3) .
C6 C7 1.410(3) .
C6 H6 0.95 .
C7 C7 1.437(4) 6_556
C7 C8 1.441(3) .
C8 C9 1.425(3) .
C8 C11 1.441(3) .
C9 C10 1.372(3) .
C9 H9 0.95 .
C10 H10 0.95 .
C11 C8 1.442(3) 6_556
C11 C12 1.550(5) .
C12 C14 1.529(5) .
C12 C13 1.532(3) 6_556
C12 C13 1.532(3) .
C13 H13A 0.98 .
C13 H13B 0.98 .
C13 H13C 0.98 .
C14 C15 1.423(3) .
C14 C15 1.423(3) 6_556
C15 C16 1.415(4) .
C15 H15 0.95 .
C16 C16 1.399(6) 6_556
C16 H16 0.95 .
Si1 C24 1.845(3) .
Si1 C21 1.861(3) .
Si1 C23 1.865(3) .
Si1 C22 1.873(3) .
C21 H21A 0.98 .
C21 H21B 0.98 .
C21 H21C 0.98 .
C22 H22A 0.98 .
C22 H22B 0.98 .
C22 H22C 0.98 .
C23 H23A 0.98 .
C23 H23B 0.98 .
C23 H23C 0.98 .
C24 C25 1.395(3) .
C24 H24 0.95 .
C25 C24 1.394(3) 6_556
C25 H25 0.95 .

loop_
_geom_torsion_atom_site_label_1
_geom_torsion_atom_site_label_2
_geom_torsion_atom_site_label_3
_geom_torsion_atom_site_label_4
_geom_torsion
_geom_torsion_site_symmetry_1
_geom_torsion_site_symmetry_4
C2B C1 C5 C6 0.5(5) . .
C3B C1 C5 C6 149.5(4) . .
C4A C1 C5 C6 -123.9(4) . .
C2A C1 C5 C6 27.6(5) . .
C4B C1 C5 C6 -91.1(4) . .
C3A C1 C5 C6 120.5(4) . .
C2B C1 C5 C10 178.2(4) . .
C3B C1 C5 C10 -32.9(4) . .
C4A C1 C5 C10 53.7(4) . .
C2A C1 C5 C10 -154.7(4) . .
C4B C1 C5 C10 86.6(4) . .
C3A C1 C5 C10 -61.9(4) . .
C10 C5 C6 C7 -0.9(3) . .
C1 C5 C6 C7 176.8(2) . .
C5 C6 C7 C7 -178.16(14) . 6_556
C5 C6 C7 C8 -1.8(3) . .
C5 C6 C7 Y1 83.0(2) . .
C14 Y1 C7 C6 -136.68(17) . .
C11 Y1 C7 C6 -153.3(2) . .
C24 Y1 C7 C6 65.66(19) 6_556 .
C24 Y1 C7 C6 8.42(19) . .
C15 Y1 C7 C6 -102.94(19) . .
C15 Y1 C7 C6 -163.30(17) 6_556 .
C25 Y1 C7 C6 33.23(19) . .
C8 Y1 C7 C6 -115.6(2) . .
C8 Y1 C7 C6 165.2(2) 6_556 .
C16 Y1 C7 C6 -87.3(2) . .
C16 Y1 C7 C6 -144.9(2) 6_556 .
C14 Y1 C7 C7 94.65(3) . 6_556
C11 Y1 C7 C7 78.06(5) . 6_556
C24 Y1 C7 C7 -63.01(6) 6_556 6_556
C24 Y1 C7 C7 -120.24(6) . 6_556
C15 Y1 C7 C7 128.40(8) . 6_556
C15 Y1 C7 C7 68.04(9) 6_556 6_556
C25 Y1 C7 C7 -95.43(3) . 6_556
C8 Y1 C7 C7 115.73(12) . 6_556
C8 Y1 C7 C7 36.54(8) 6_556 6_556
C16 Y1 C7 C7 144.01(13) . 6_556
C16 Y1 C7 C7 86.4(2) 6_556 6_556
C14 Y1 C7 C8 -21.08(13) . .
C11 Y1 C7 C8 -37.67(12) . .
C24 Y1 C7 C8 -178.74(13) 6_556 .
C24 Y1 C7 C8 124.03(14) . .
C15 Y1 C7 C8 12.67(15) . .
C15 Y1 C7 C8 -47.69(17) 6_556 .
C25 Y1 C7 C8 148.84(12) . .
C8 Y1 C7 C8 -79.19(17) 6_556 .
C16 Y1 C7 C8 28.28(19) . .
C16 Y1 C7 C8 -29.3(3) 6_556 .
C6 C7 C8 C9 4.5(3) . .
C7 C7 C8 C9 -178.50(16) 6_556 .
Y1 C7 C8 C9 -112.7(2) . .
C6 C7 C8 C11 -177.5(2) . .
C7 C7 C8 C11 -0.4(2) 6_556 .
Y1 C7 C8 C11 65.33(18) . .
C6 C7 C8 Y1 117.2(2) . .
C7 C7 C8 Y1 -65.78(6) 6_556 .
C14 Y1 C8 C9 -87.17(17) . .
C11 Y1 C8 C9 -131.6(2) . .
C24 Y1 C8 C9 115.16(18) 6_556 .
C24 Y1 C8 C9 53.76(18) . .
C15 Y1 C8 C9 -54.94(18) . .
C15 Y1 C8 C9 -103.08(18) 6_556 .
C25 Y1 C8 C9 70.4(2) . .
C8 Y1 C8 C9 -171.25(15) 6_556 .
C16 Y1 C8 C9 -48.31(19) . .
C16 Y1 C8 C9 -79.7(2) 6_556 .
C7 Y1 C8 C9 113.4(2) . .
C14 Y1 C8 C7 159.40(13) . .
C11 Y1 C8 C7 115.0(2) . .
C24 Y1 C8 C7 1.73(18) 6_556 .
C24 Y1 C8 C7 -59.67(14) . .
C15 Y1 C8 C7 -168.37(14) . .
C15 Y1 C8 C7 143.49(13) 6_556 .
C25 Y1 C8 C7 -43.02(17) . .
C8 Y1 C8 C7 75.32(13) 6_556 .
C16 Y1 C8 C7 -161.74(13) . .
C16 Y1 C8 C7 166.86(13) 6_556 .
C14 Y1 C8 C11 44.38(13) . .
C24 Y1 C8 C11 -113.28(16) 6_556 .
C24 Y1 C8 C11 -174.69(14) . .
C15 Y1 C8 C11 76.62(15) . .
C15 Y1 C8 C11 28.47(16) 6_556 .
C25 Y1 C8 C11 -158.03(13) . .
C8 Y1 C8 C11 -39.69(14) 6_556 .
C16 Y1 C8 C11 83.25(15) . .
C16 Y1 C8 C11 51.85(18) 6_556 .
C7 Y1 C8 C11 -115.0(2) . .
C7 C8 C9 C10 -4.4(3) . .
C11 C8 C9 C10 178.2(3) . .
Y1 C8 C9 C10 -95.0(2) . .
C8 C9 C10 C5 2.0(4) . .
C6 C5 C10 C9 0.9(4) . .
C1 C5 C10 C9 -176.9(2) . .
C9 C8 C11 C8 178.21(18) . 6_556
C7 C8 C11 C8 0.7(3) . 6_556
Y1 C8 C11 C8 72.2(2) . 6_556
C9 C8 C11 C12 13.8(5) . .
C7 C8 C11 C12 -163.8(3) . .
Y1 C8 C11 C12 -92.2(3) . .
C9 C8 C11 Y1 106.0(3) . .
C7 C8 C11 Y1 -71.51(16) . .
C14 Y1 C11 C8 -125.06(13) . .
C24 Y1 C11 C8 102.19(13) 6_556 .
C24 Y1 C11 C8 7.68(19) . .
C15 Y1 C11 C8 -98.07(14) . .
C15 Y1 C11 C8 -152.06(15) 6_556 .
C25 Y1 C11 C8 54.94(13) . .
C8 Y1 C11 C8 109.9(3) 6_556 .
C16 Y1 C11 C8 -109.06(15) . .
C16 Y1 C11 C8 -141.07(14) 6_556 .
C7 Y1 C11 C8 35.85(13) . .
C14 Y1 C11 C8 125.06(13) . 6_556
C24 Y1 C11 C8 -7.68(19) 6_556 6_556
C24 Y1 C11 C8 -102.20(13) . 6_556
C15 Y1 C11 C8 152.06(15) . 6_556
C15 Y1 C11 C8 98.07(14) 6_556 6_556
C25 Y1 C11 C8 -54.94(13) . 6_556
C8 Y1 C11 C8 -109.9(3) . 6_556
C16 Y1 C11 C8 141.07(14) . 6_556
C16 Y1 C11 C8 109.06(15) 6_556 6_556
C7 Y1 C11 C8 -74.02(15) . 6_556
C14 Y1 C11 C12 0 . .
C24 Y1 C11 C12 -132.74(11) 6_556 .
C24 Y1 C11 C12 132.74(11) . .
C15 Y1 C11 C12 26.99(7) . .
C15 Y1 C11 C12 -26.99(7) 6_556 .
C25 Y1 C11 C12 180 . .
C8 Y1 C11 C12 125.06(13) . .
C8 Y1 C11 C12 -125.06(13) 6_556 .
C16 Y1 C11 C12 16.01(7) . .
C16 Y1 C11 C12 -16.00(7) 6_556 .
C7 Y1 C11 C12 160.92(6) . .
C8 C11 C12 C14 80.7(3) . .
C8 C11 C12 C14 -80.7(3) 6_556 .
Y1 C11 C12 C14 0 . .
C8 C11 C12 C13 -39.6(4) . 6_556
C8 C11 C12 C13 159.0(3) 6_556 6_556
Y1 C11 C12 C13 -120.3(2) . 6_556
C8 C11 C12 C13 -159.0(3) . .
C8 C11 C12 C13 39.6(4) 6_556 .
Y1 C11 C12 C13 120.3(2) . .
C13 C12 C14 C15 41.7(4) 6_556 .
C13 C12 C14 C15 159.8(3) . .
C11 C12 C14 C15 -79.2(3) . .
C13 C12 C14 C15 -159.8(3) 6_556 6_556
C13 C12 C14 C15 -41.7(4) . 6_556
C11 C12 C14 C15 79.2(3) . 6_556
C13 C12 C14 Y1 120.95(19) 6_556 .
C13 C12 C14 Y1 -120.95(19) . .
C11 C12 C14 Y1 0 . .
C11 Y1 C14 C15 124.00(16) . .
C24 Y1 C14 C15 -108.39(16) 6_556 .
C24 Y1 C14 C15 -3.6(2) . .
C15 Y1 C14 C15 -112.0(3) 6_556 .
C25 Y1 C14 C15 -56.00(16) . .
C8 Y1 C14 C15 97.47(17) . .
C8 Y1 C14 C15 150.53(18) 6_556 .
C16 Y1 C14 C15 -36.64(17) . .
C16 Y1 C14 C15 -75.4(2) 6_556 .
C7 Y1 C14 C15 108.31(18) . .
C11 Y1 C14 C15 -124.00(16) . 6_556
C24 Y1 C14 C15 3.6(2) 6_556 6_556
C24 Y1 C14 C15 108.39(16) . 6_556
C15 Y1 C14 C15 112.0(3) . 6_556
C25 Y1 C14 C15 56.00(16) . 6_556
C8 Y1 C14 C15 -150.53(18) . 6_556
C8 Y1 C14 C15 -97.47(17) 6_556 6_556
C16 Y1 C14 C15 75.4(2) . 6_556
C16 Y1 C14 C15 36.65(17) 6_556 6_556
C7 Y1 C14 C15 -139.69(17) . 6_556
C11 Y1 C14 C12 0 . .
C24 Y1 C14 C12 127.61(13) 6_556 .
C24 Y1 C14 C12 -127.61(13) . .
C15 Y1 C14 C12 -124.00(16) . .
C15 Y1 C14 C12 124.00(16) 6_556 .
C25 Y1 C14 C12 180 . .
C8 Y1 C14 C12 -26.53(5) . .
C8 Y1 C14 C12 26.53(5) 6_556 .
C16 Y1 C14 C12 -160.64(9) . .
C16 Y1 C14 C12 160.64(9) 6_556 .
C7 Y1 C14 C12 -15.69(5) . .
C15 C14 C15 C16 0.6(4) 6_556 .
C12 C14 C15 C16 162.4(3) . .
Y1 C14 C15 C16 69.83(18) . .
C15 C14 C15 Y1 -69.2(2) 6_556 .
C12 C14 C15 Y1 92.6(3) . .
C14 Y1 C15 C16 -114.3(3) . .
C11 Y1 C15 C16 -159.52(18) . .
C24 Y1 C15 C16 -0.7(2) 6_556 .
C24 Y1 C15 C16 63.30(18) . .
C15 Y1 C15 C16 -75.74(17) 6_556 .
C25 Y1 C15 C16 30.25(19) . .
C8 Y1 C15 C16 168.37(18) . .
C8 Y1 C15 C16 -144.42(16) 6_556 .
C16 Y1 C15 C16 -35.70(18) 6_556 .
C7 Y1 C15 C16 161.89(16) . .
C11 Y1 C15 C14 -45.18(16) . .
C24 Y1 C15 C14 113.68(18) 6_556 .
C24 Y1 C15 C14 177.64(16) . .
C15 Y1 C15 C14 38.60(18) 6_556 .
C25 Y1 C15 C14 144.59(15) . .
C8 Y1 C15 C14 -77.30(17) . .
C8 Y1 C15 C14 -30.08(19) 6_556 .
C16 Y1 C15 C14 114.3(3) . .
C16 Y1 C15 C14 78.64(19) 6_556 .
C7 Y1 C15 C14 -83.78(18) . .
C14 C15 C16 C16 -0.4(2) . 6_556
Y1 C15 C16 C16 66.08(7) . 6_556
C14 C15 C16 Y1 -66.5(2) . .
C14 Y1 C16 C16 -77.97(7) . 6_556
C11 Y1 C16 C16 -94.82(16) . 6_556
C24 Y1 C16 C16 63.79(7) 6_556 6_556
C24 Y1 C16 C16 121.72(6) . 6_556
C15 Y1 C16 C16 -115.77(16) . 6_556
C15 Y1 C16 C16 -36.71(10) 6_556 6_556
C25 Y1 C16 C16 90.35(16) . 6_556
C8 Y1 C16 C16 -128.50(7) . 6_556
C8 Y1 C16 C16 -68.77(8) 6_556 6_556
C7 Y1 C16 C16 -143.95(12) . 6_556
C14 Y1 C16 C15 37.80(15) . .
C11 Y1 C16 C15 20.95(18) . .
C24 Y1 C16 C15 179.56(16) 6_556 .
C24 Y1 C16 C15 -122.51(17) . .
C15 Y1 C16 C15 79.1(2) 6_556 .
C25 Y1 C16 C15 -153.88(16) . .
C8 Y1 C16 C15 -12.73(19) . .
C8 Y1 C16 C15 47.0(2) 6_556 .
C16 Y1 C16 C15 115.77(16) 6_556 .
C7 Y1 C16 C15 -28.2(2) . .
C21 Si1 C24 C25 13.4(3) . .
C23 Si1 C24 C25 134.2(3) . .
C22 Si1 C24 C25 -106.0(3) . .
C21 Si1 C24 Y1 -83.81(19) . .
C23 Si1 C24 Y1 37.0(2) . .
C22 Si1 C24 Y1 156.84(17) . .
C14 Y1 C24 C25 -112.0(2) . .
C11 Y1 C24 C25 152.60(17) . .
C24 Y1 C24 C25 23.66(18) 6_556 .
C15 Y1 C24 C25 -114.01(18) . .
C15 Y1 C24 C25 -59.4(2) 6_556 .
C8 Y1 C24 C25 156.86(16) . .
C8 Y1 C24 C25 105.11(18) 6_556 .
C16 Y1 C24 C25 -86.22(18) . .
C16 Y1 C24 C25 -59.01(19) 6_556 .
C7 Y1 C24 C25 130.65(17) . .
C14 Y1 C24 Si1 9.6(2) . .
C11 Y1 C24 Si1 -85.81(18) . .
C24 Y1 C24 Si1 145.25(13) 6_556 .
C15 Y1 C24 Si1 7.58(19) . .
C15 Y1 C24 Si1 62.2(2) 6_556 .
C25 Y1 C24 Si1 121.6(2) . .
C8 Y1 C24 Si1 -81.55(16) . .
C8 Y1 C24 Si1 -133.30(13) 6_556 .
C16 Y1 C24 Si1 35.37(17) . .
C16 Y1 C24 Si1 62.58(17) 6_556 .
C7 Y1 C24 Si1 -107.76(16) . .
Si1 C24 C25 C24 -179.33(19) . 6_556
Y1 C24 C25 C24 -53.4(3) . 6_556
Si1 C24 C25 Y1 -125.92(19) . .
C14 Y1 C25 C24 -110.50(16) . 6_556
C11 Y1 C25 C24 69.50(16) . 6_556
C24 Y1 C25 C24 139.0(3) . 6_556
C15 Y1 C25 C24 -141.00(16) . 6_556
C15 Y1 C25 C24 -80.00(19) 6_556 6_556
C8 Y1 C25 C24 107.16(15) . 6_556
C8 Y1 C25 C24 31.8(2) 6_556 6_556
C16 Y1 C25 C24 -125.78(17) . 6_556
C16 Y1 C25 C24 -95.22(17) 6_556 6_556
C7 Y1 C25 C24 85.43(16) . 6_556
C14 Y1 C25 C24 110.50(16) . .
C11 Y1 C25 C24 -69.50(16) . .
C24 Y1 C25 C24 -139.0(3) 6_556 .
C15 Y1 C25 C24 80.00(19) . .
C15 Y1 C25 C24 141.00(16) 6_556 .
C8 Y1 C25 C24 -31.8(2) . .
C8 Y1 C25 C24 -107.16(15) 6_556 .
C16 Y1 C25 C24 95.21(17) . .
C16 Y1 C25 C24 125.78(17) 6_556 .
C7 Y1 C25 C24 -53.57(17) . .
